data_7103278
loop_
_publ_author_name
'Chomitz, Wayne A'
'Arnold, John'

_publ_section_title
;
 Reactivity of a Co(i) [N(2)P(2)] complex with azides: evidence for a
 transient Co(iii) imido species.
;
_journal_issue 31
_journal_name_full 'Chemical communications (Cambridge, England)'
_journal_page_first 3648
_journal_page_last 3650
_journal_paper_doi 10.1039/b804754e
_journal_year 2008
_chemical_formula_moiety 'C22 H51 Co I N2 P2 Si'
_chemical_formula_sum 'C22 H51 Co I N2 P2 Si'
_chemical_formula_weight 619.51
_chemical_name_systematic
;
?
;
_space_group_IT_number 14
_symmetry_cell_setting monoclinic
_symmetry_space_group_name_Hall '-P 2ybc'
_symmetry_space_group_name_H-M 'P 1 21/c 1'
_atom_sites_solution_hydrogens geom
_atom_sites_solution_primary direct
_atom_sites_solution_secondary difmap
_audit_creation_method SHELXL-97
_cell_angle_alpha 90.00
_cell_angle_beta 105.015(4)
_cell_angle_gamma 90.00
_cell_formula_units_Z 4
_cell_length_a 9.356(2)
_cell_length_b 34.812(8)
_cell_length_c 9.299(2)
_cell_measurement_reflns_used 2649
_cell_measurement_temperature 168(2)
_cell_measurement_theta_max 23.3
_cell_measurement_theta_min 2.3
_cell_volume 2925.4(11)
_computing_cell_refinement 'Bruker SAINT v7.07'
_computing_data_collection 'Bruker SMART v5.631'
_computing_data_reduction 'Bruker SAINT v7.07'
_computing_structure_refinement 'SHELXL-97 (Sheldrick, 1997)'
_computing_structure_solution 'SHELXS-97 (Sheldrick, 1990)'
_diffrn_ambient_temperature 168(2)
_diffrn_measured_fraction_theta_full 0.988
_diffrn_measured_fraction_theta_max 0.988
_diffrn_measurement_device_type 'Bruker APEX'
_diffrn_measurement_method '\w scans'
_diffrn_radiation_monochromator graphite
_diffrn_radiation_source 'fine-focus sealed tube'
_diffrn_radiation_type MoK\a
_diffrn_radiation_wavelength 0.71073
_diffrn_reflns_av_R_equivalents 0.0457
_diffrn_reflns_av_sigmaI/netI 0.0621
_diffrn_reflns_limit_h_max 11
_diffrn_reflns_limit_h_min -11
_diffrn_reflns_limit_k_max 42
_diffrn_reflns_limit_k_min -43
_diffrn_reflns_limit_l_max 11
_diffrn_reflns_limit_l_min -5
_diffrn_reflns_number 16609
_diffrn_reflns_theta_full 26.36
_diffrn_reflns_theta_max 26.36
_diffrn_reflns_theta_min 2.25
_diffrn_standards_decay_% 0
_diffrn_standards_interval_count 0
_diffrn_standards_interval_time 0
_diffrn_standards_number 0
_exptl_absorpt_coefficient_mu 1.804
_exptl_absorpt_correction_T_max 1.00
_exptl_absorpt_correction_T_min 0.83
_exptl_absorpt_correction_type empirical
_exptl_absorpt_process_details 'Blessing, 1995'
_exptl_crystal_colour green
_exptl_crystal_density_diffrn 1.407
_exptl_crystal_density_method 'not measured'
_exptl_crystal_description block-like
_exptl_crystal_F_000 1284
_exptl_crystal_size_max 0.24
_exptl_crystal_size_mid 0.08
_exptl_crystal_size_min 0.08
_refine_diff_density_max 0.639
_refine_diff_density_min -0.451
_refine_diff_density_rms 0.095
_refine_ls_extinction_method none
_refine_ls_goodness_of_fit_ref 0.968
_refine_ls_hydrogen_treatment constr
_refine_ls_matrix_type full
_refine_ls_number_parameters 261
_refine_ls_number_reflns 5914
_refine_ls_number_restraints 34
_refine_ls_restrained_S_all 1.010
_refine_ls_R_factor_all 0.0649
_refine_ls_R_factor_gt 0.0396
_refine_ls_shift/su_max 0.032
_refine_ls_shift/su_mean 0.003
_refine_ls_structure_factor_coef Fsqd
_refine_ls_weighting_details 'calc w=1/[\s^2^(Fo^2^)+(0.0500P)^2^+0.0000P] where P=(Fo^2^+2Fc^2^)/3'
_refine_ls_weighting_scheme calc
_refine_ls_wR_factor_gt 0.0881
_refine_ls_wR_factor_ref 0.0956
_reflns_number_gt 4254
_reflns_number_total 5914
_reflns_threshold_expression >2sigma(I)
_cod_data_source_file b804754e.txt
_cod_data_source_block wac6067xs
_cod_original_sg_symbol_H-M P2(1)/c
_cod_database_code 7103278

loop_
_symmetry_equiv_pos_as_xyz
'x, y, z'
'-x, y+1/2, -z+1/2'
'-x, -y, -z'
'x, -y-1/2, z-1/2'

loop_
_atom_site_label
_atom_site_type_symbol
_atom_site_fract_x
_atom_site_fract_y
_atom_site_fract_z
_atom_site_U_iso_or_equiv
_atom_site_adp_type
_atom_site_occupancy
_atom_site_symmetry_multiplicity
_atom_site_calc_flag
_atom_site_refinement_flags
_atom_site_disorder_assembly
_atom_site_disorder_group
I1 I 0.58770(3) 0.167573(8) 0.37479(3) 0.03488(10) Uani 1 1 d . . .
Co1 Co 0.72971(6) 0.123564(15) 0.21295(6) 0.02241(14) Uani 1 1 d . A .
Si1 Si 0.84795(13) 0.04770(3) 0.17225(13) 0.0281(3) Uani 1 1 d . A .
P1 P 0.96500(11) 0.15480(3) 0.29272(12) 0.0274(2) Uani 1 1 d . A .
P2 P 0.62389(11) 0.14144(3) -0.04159(12) 0.0301(3) Uani 1 1 d D . .
N1 N 0.7176(4) 0.06827(9) 0.2447(4) 0.0260(7) Uani 1 1 d . . .
N2 N 0.8979(3) 0.08725(9) 0.0739(4) 0.0267(8) Uani 1 1 d . . .
C1 C 0.6366(4) 0.04853(12) 0.3407(5) 0.0294(9) Uani 1 1 d . A .
C2 C 0.6395(6) 0.00428(12) 0.3219(6) 0.0467(12) Uani 1 1 d . . .
H2A H 0.5946 -0.0025 0.2176 0.070 Uiso 1 1 calc R A .
H2B H 0.5837 -0.0079 0.3853 0.070 Uiso 1 1 calc R . .
H2C H 0.7422 -0.0048 0.3508 0.070 Uiso 1 1 calc R . .
C3 C 0.7074(5) 0.05780(13) 0.5049(5) 0.0378(11) Uani 1 1 d . . .
H3A H 0.7068 0.0857 0.5199 0.057 Uiso 1 1 calc R A .
H3B H 0.8096 0.0484 0.5328 0.057 Uiso 1 1 calc R . .
H3C H 0.6510 0.0453 0.5670 0.057 Uiso 1 1 calc R . .
C4 C 0.4737(5) 0.06037(13) 0.2993(6) 0.0418(12) Uani 1 1 d . . .
H4A H 0.4663 0.0883 0.3099 0.063 Uiso 1 1 calc R A .
H4B H 0.4228 0.0474 0.3655 0.063 Uiso 1 1 calc R . .
H4C H 0.4276 0.0530 0.1960 0.063 Uiso 1 1 calc R . .
C5 C 0.7868(6) 0.00731(13) 0.0355(6) 0.0480(13) Uani 1 1 d . . .
H5A H 0.6983 0.0152 -0.0410 0.072 Uiso 1 1 calc R A .
H5B H 0.7641 -0.0154 0.0878 0.072 Uiso 1 1 calc R . .
H5C H 0.8663 0.0011 -0.0117 0.072 Uiso 1 1 calc R . .
C6 C 1.0173(5) 0.02833(13) 0.3099(5) 0.0428(12) Uani 1 1 d . . .
H6A H 1.0565 0.0478 0.3858 0.064 Uiso 1 1 calc R A .
H6B H 1.0927 0.0218 0.2578 0.064 Uiso 1 1 calc R . .
H6C H 0.9908 0.0053 0.3575 0.064 Uiso 1 1 calc R . .
C7 C 1.0521(4) 0.10167(12) 0.1108(5) 0.0313(10) Uani 1 1 d . A .
H7A H 1.0611 0.1210 0.0357 0.038 Uiso 1 1 calc R . .
H7B H 1.1191 0.0801 0.1046 0.038 Uiso 1 1 calc R . .
C8 C 1.1022(4) 0.11974(12) 0.2656(5) 0.0316(10) Uani 1 1 d . . .
H8A H 1.1988 0.1327 0.2768 0.038 Uiso 1 1 calc R A .
H8B H 1.1151 0.0994 0.3424 0.038 Uiso 1 1 calc R . .
C9 C 1.0282(5) 0.16982(13) 0.4894(5) 0.0377(11) Uani 1 1 d . . .
H9A H 0.9581 0.1902 0.5043 0.045 Uiso 1 1 calc R A .
C10 C 1.0120(5) 0.13629(15) 0.5893(5) 0.0504(13) Uani 1 1 d . A .
H10A H 1.0455 0.1442 0.6938 0.076 Uiso 1 1 calc R . .
H10B H 1.0721 0.1146 0.5715 0.076 Uiso 1 1 calc R . .
H10C H 0.9079 0.1285 0.5670 0.076 Uiso 1 1 calc R . .
C11 C 1.1830(5) 0.18731(15) 0.5364(6) 0.0487(13) Uani 1 1 d . A .
H11A H 1.2062 0.1943 0.6421 0.073 Uiso 1 1 calc R . .
H11B H 1.1867 0.2103 0.4768 0.073 Uiso 1 1 calc R . .
H11C H 1.2556 0.1685 0.5207 0.073 Uiso 1 1 calc R . .
C12 C 0.9879(5) 0.19671(12) 0.1777(5) 0.0363(11) Uani 1 1 d . . .
H12A H 0.9255 0.1909 0.0753 0.044 Uiso 1 1 calc R A .
C13 C 0.9172(5) 0.23246(13) 0.2279(6) 0.0480(13) Uani 1 1 d . A .
H13A H 0.9296 0.2545 0.1668 0.072 Uiso 1 1 calc R . .
H13B H 0.9655 0.2378 0.3327 0.072 Uiso 1 1 calc R . .
H13C H 0.8115 0.2278 0.2163 0.072 Uiso 1 1 calc R . .
C14 C 1.1423(5) 0.20500(15) 0.1584(6) 0.0551(15) Uani 1 1 d . A .
H14A H 1.1386 0.2278 0.0956 0.083 Uiso 1 1 calc R . .
H14B H 1.1766 0.1829 0.1111 0.083 Uiso 1 1 calc R . .
H14C H 1.2108 0.2096 0.2561 0.083 Uiso 1 1 calc R . .
C15 C 0.8296(5) 0.08880(12) -0.0874(5) 0.0339(10) Uani 1 1 d . A .
H15A H 0.7503 0.0693 -0.1135 0.041 Uiso 1 1 calc R . .
H15B H 0.9051 0.0822 -0.1408 0.041 Uiso 1 1 calc R . .
C16 C 0.7642(4) 0.12819(13) -0.1400(5) 0.0321(10) Uani 1 1 d . A .
H16A H 0.7184 0.1275 -0.2486 0.039 Uiso 1 1 calc R . .
H16B H 0.8439 0.1477 -0.1203 0.039 Uiso 1 1 calc R . .
C17 C 0.4733(6) 0.1033(2) -0.1180(7) 0.0271(17) Uiso 0.661(10) 1 d PD A 1
H17A H 0.5115 0.0782 -0.0707 0.033 Uiso 0.661(10) 1 calc PR A 1
C18 C 0.4401(5) 0.09778(16) -0.2822(6) 0.0579(15) Uani 1 1 d D . .
H18A H 0.5313 0.0911 -0.3097 0.087 Uiso 0.661(10) 1 calc PR A 1
H18B H 0.3994 0.1216 -0.3327 0.087 Uiso 0.661(10) 1 calc PR A 1
H18C H 0.3677 0.0770 -0.3123 0.087 Uiso 0.661(10) 1 calc PR A 1
H18D H 0.5105 0.1070 -0.3362 0.087 Uiso 0.339(10) 1 d PR A 2
H18E H 0.3401 0.0977 -0.3491 0.087 Uiso 0.339(10) 1 d PR A 2
H18F H 0.4669 0.0716 -0.2460 0.087 Uiso 0.339(10) 1 d PR A 2
C19 C 0.3391(5) 0.11401(18) -0.0619(6) 0.0593(16) Uani 1 1 d D . .
H19A H 0.3696 0.1173 0.0465 0.089 Uiso 0.661(10) 1 calc PR A 1
H19B H 0.2649 0.0935 -0.0874 0.089 Uiso 0.661(10) 1 calc PR A 1
H19C H 0.2964 0.1381 -0.1086 0.089 Uiso 0.661(10) 1 calc PR A 1
H19D H 0.3440 0.1322 0.0196 0.089 Uiso 0.339(10) 1 d PR A 2
H19E H 0.3635 0.0882 -0.0208 0.089 Uiso 0.339(10) 1 d PR A 2
H19F H 0.2388 0.1140 -0.1283 0.089 Uiso 0.339(10) 1 d PR A 2
C17B C 0.4425(12) 0.1243(4) -0.1506(12) 0.037(4) Uiso 0.339(10) 1 d PD A 2
H17B H 0.3970 0.1483 -0.2016 0.045 Uiso 0.339(10) 1 calc PR A 2
C20 C 0.5454(8) 0.18552(19) -0.1330(8) 0.0342(19) Uiso 0.661(10) 1 d PD A 1
H20A H 0.4612 0.1767 -0.2164 0.041 Uiso 0.661(10) 1 calc PR A 1
C21 C 0.4686(6) 0.21034(15) -0.0312(6) 0.0515(13) Uani 1 1 d D . .
H21A H 0.4099 0.1935 0.0158 0.077 Uiso 0.661(10) 1 calc PR A 1
H21B H 0.4037 0.2296 -0.0924 0.077 Uiso 0.661(10) 1 calc PR A 1
H21C H 0.5446 0.2233 0.0459 0.077 Uiso 0.661(10) 1 calc PR A 1
H21D H 0.4697 0.1996 0.0665 0.077 Uiso 0.339(10) 1 d PR A 2
H21E H 0.3824 0.2005 -0.1059 0.077 Uiso 0.339(10) 1 d PR A 2
H21F H 0.4629 0.2384 -0.0273 0.077 Uiso 0.339(10) 1 d PR A 2
C22 C 0.6319(9) 0.20988(15) -0.2051(8) 0.094(3) Uani 1 1 d D . .
H22A H 0.6780 0.1941 -0.2680 0.142 Uiso 0.661(10) 1 calc PR A 1
H22B H 0.7089 0.2230 -0.1293 0.142 Uiso 0.661(10) 1 calc PR A 1
H22C H 0.5671 0.2290 -0.2667 0.142 Uiso 0.661(10) 1 calc PR A 1
H22D H 0.7272 0.1989 -0.2086 0.142 Uiso 0.339(10) 1 d PR A 2
H22E H 0.6363 0.2379 -0.2121 0.142 Uiso 0.339(10) 1 d PR A 2
H22F H 0.5539 0.2000 -0.2885 0.142 Uiso 0.339(10) 1 d PR A 2
C20B C 0.6028(11) 0.1980(3) -0.0677(12) 0.017(3) Uiso 0.339(10) 1 d PD A 2
H20B H 0.6854 0.2091 0.0120 0.021 Uiso 0.339(10) 1 calc PR A 2

loop_
_atom_site_aniso_label
_atom_site_aniso_U_11
_atom_site_aniso_U_22
_atom_site_aniso_U_33
_atom_site_aniso_U_23
_atom_site_aniso_U_13
_atom_site_aniso_U_12
I1 0.03498(17) 0.03786(17) 0.03542(18) -0.00371(13) 0.01566(13) 0.00847(13)
Co1 0.0221(3) 0.0239(3) 0.0228(3) 0.0008(2) 0.0086(2) 0.0019(2)
Si1 0.0294(6) 0.0248(6) 0.0334(7) 0.0002(5) 0.0140(5) 0.0041(5)
P1 0.0212(5) 0.0290(6) 0.0311(6) -0.0009(5) 0.0053(5) 0.0015(4)
P2 0.0231(5) 0.0434(7) 0.0257(6) 0.0073(5) 0.0096(5) 0.0032(5)
N1 0.0331(19) 0.0205(17) 0.0290(19) 0.0028(15) 0.0160(15) 0.0013(14)
N2 0.0241(17) 0.0326(19) 0.0256(18) 0.0013(15) 0.0102(15) 0.0003(15)
C1 0.031(2) 0.029(2) 0.032(2) 0.0076(19) 0.0155(19) 0.0013(18)
C2 0.061(3) 0.029(2) 0.058(3) 0.007(2) 0.030(3) -0.006(2)
C3 0.046(3) 0.044(3) 0.027(2) 0.009(2) 0.016(2) 0.002(2)
C4 0.032(2) 0.046(3) 0.052(3) 0.006(2) 0.018(2) 0.000(2)
C5 0.061(3) 0.037(3) 0.056(3) -0.014(2) 0.032(3) -0.005(2)
C6 0.036(3) 0.041(3) 0.052(3) 0.013(2) 0.014(2) 0.012(2)
C7 0.028(2) 0.033(2) 0.038(3) 0.0009(19) 0.019(2) 0.0039(18)
C8 0.021(2) 0.034(2) 0.040(3) 0.002(2) 0.0083(19) 0.0049(18)
C9 0.031(2) 0.042(3) 0.037(3) -0.006(2) 0.004(2) 0.006(2)
C10 0.042(3) 0.074(4) 0.031(3) 0.003(3) 0.002(2) -0.002(3)
C11 0.042(3) 0.048(3) 0.047(3) -0.005(2) -0.005(2) 0.000(2)
C12 0.029(2) 0.035(2) 0.045(3) 0.003(2) 0.010(2) -0.0034(19)
C13 0.046(3) 0.035(3) 0.062(4) 0.005(2) 0.010(3) 0.004(2)
C14 0.043(3) 0.048(3) 0.083(4) 0.014(3) 0.031(3) -0.007(2)
C15 0.029(2) 0.047(3) 0.029(2) -0.002(2) 0.0139(19) 0.000(2)
C16 0.025(2) 0.047(3) 0.026(2) 0.004(2) 0.0101(18) -0.0021(19)
C18 0.038(3) 0.071(4) 0.065(4) -0.025(3) 0.014(3) -0.002(3)
C19 0.038(3) 0.091(4) 0.055(4) 0.004(3) 0.022(3) -0.015(3)
C21 0.058(3) 0.047(3) 0.050(3) 0.011(3) 0.016(3) 0.005(3)
C22 0.170(7) 0.031(3) 0.117(6) 0.011(3) 0.098(6) -0.008(4)

loop_
_atom_type_symbol
_atom_type_description
_atom_type_scat_dispersion_real
_atom_type_scat_dispersion_imag
_atom_type_scat_source
C C 0.0033 0.0016 'International Tables Vol C Tables 4.2.6.8 and 6.1.1.4'
H H 0.0000 0.0000 'International Tables Vol C Tables 4.2.6.8 and 6.1.1.4'
N N 0.0061 0.0033 'International Tables Vol C Tables 4.2.6.8 and 6.1.1.4'
Si Si 0.0817 0.0704 'International Tables Vol C Tables 4.2.6.8 and 6.1.1.4'
P P 0.1023 0.0942 'International Tables Vol C Tables 4.2.6.8 and 6.1.1.4'
Co Co 0.3494 0.9721 'International Tables Vol C Tables 4.2.6.8 and 6.1.1.4'
I I -0.4742 1.8119 'International Tables Vol C Tables 4.2.6.8 and 6.1.1.4'

loop_
_geom_angle_atom_site_label_1
_geom_angle_atom_site_label_2
_geom_angle_atom_site_label_3
_geom_angle
_geom_angle_site_symmetry_1
_geom_angle_site_symmetry_3
_geom_angle_publ_flag
N1 Co1 P1 119.01(10) . . ?
N1 Co1 P2 112.29(10) . . ?
P1 Co1 P2 107.41(4) . . ?
N1 Co1 I1 114.50(9) . . ?
P1 Co1 I1 96.57(4) . . ?
P2 Co1 I1 105.29(4) . . ?
N1 Si1 N2 100.91(15) . . ?
N1 Si1 C5 117.4(2) . . ?
N2 Si1 C5 107.72(19) . . ?
N1 Si1 C6 116.5(2) . . ?
N2 Si1 C6 109.80(18) . . ?
C5 Si1 C6 104.3(2) . . ?
C8 P1 C9 105.6(2) . . ?
C8 P1 C12 104.7(2) . . ?
C9 P1 C12 107.1(2) . . ?
C8 P1 Co1 105.96(14) . . ?
C9 P1 Co1 117.94(15) . . ?
C12 P1 Co1 114.39(14) . . ?
C17B P2 C20 79.1(5) . . ?
C17B P2 C16 108.7(3) . . ?
C20 P2 C16 103.5(2) . . ?
C17B P2 C17 24.8(4) . . ?
C20 P2 C17 103.9(3) . . ?
C16 P2 C17 101.0(2) . . ?
C17B P2 C20B 101.9(5) . . ?
C20 P2 C20B 24.5(3) . . ?
C16 P2 C20B 104.4(3) . . ?
C17 P2 C20B 126.6(4) . . ?
C17B P2 Co1 123.1(4) . . ?
C20 P2 Co1 134.0(2) . . ?
C16 P2 Co1 105.06(13) . . ?
C17 P2 Co1 105.1(2) . . ?
C20B P2 Co1 112.3(3) . . ?
C1 N1 Si1 125.2(3) . . ?
C1 N1 Co1 127.4(2) . . ?
Si1 N1 Co1 106.23(16) . . ?
C15 N2 C7 111.3(3) . . ?
C15 N2 Si1 116.7(3) . . ?
C7 N2 Si1 120.8(3) . . ?
N1 C1 C4 110.8(3) . . ?
N1 C1 C3 110.2(3) . . ?
C4 C1 C3 109.8(4) . . ?
N1 C1 C2 111.5(3) . . ?
C4 C1 C2 106.6(4) . . ?
C3 C1 C2 107.8(3) . . ?
C1 C2 H2A 109.5 . . ?
C1 C2 H2B 109.5 . . ?
H2A C2 H2B 109.5 . . ?
C1 C2 H2C 109.5 . . ?
H2A C2 H2C 109.5 . . ?
H2B C2 H2C 109.5 . . ?
C1 C3 H3A 109.5 . . ?
C1 C3 H3B 109.5 . . ?
H3A C3 H3B 109.5 . . ?
C1 C3 H3C 109.5 . . ?
H3A C3 H3C 109.5 . . ?
H3B C3 H3C 109.5 . . ?
C1 C4 H4A 109.5 . . ?
C1 C4 H4B 109.5 . . ?
H4A C4 H4B 109.5 . . ?
C1 C4 H4C 109.5 . . ?
H4A C4 H4C 109.5 . . ?
H4B C4 H4C 109.5 . . ?
Si1 C5 H5A 109.5 . . ?
Si1 C5 H5B 109.5 . . ?
H5A C5 H5B 109.5 . . ?
Si1 C5 H5C 109.5 . . ?
H5A C5 H5C 109.5 . . ?
H5B C5 H5C 109.5 . . ?
Si1 C6 H6A 109.5 . . ?
Si1 C6 H6B 109.5 . . ?
H6A C6 H6B 109.5 . . ?
Si1 C6 H6C 109.5 . . ?
H6A C6 H6C 109.5 . . ?
H6B C6 H6C 109.5 . . ?
N2 C7 C8 113.6(3) . . ?
N2 C7 H7A 108.8 . . ?
C8 C7 H7A 108.8 . . ?
N2 C7 H7B 108.8 . . ?
C8 C7 H7B 108.8 . . ?
H7A C7 H7B 107.7 . . ?
C7 C8 P1 110.4(3) . . ?
C7 C8 H8A 109.6 . . ?
P1 C8 H8A 109.6 . . ?
C7 C8 H8B 109.6 . . ?
P1 C8 H8B 109.6 . . ?
H8A C8 H8B 108.1 . . ?
C10 C9 C11 111.6(4) . . ?
C10 C9 P1 109.3(3) . . ?
C11 C9 P1 115.7(3) . . ?
C10 C9 H9A 106.6 . . ?
C11 C9 H9A 106.6 . . ?
P1 C9 H9A 106.6 . . ?
C9 C10 H10A 109.5 . . ?
C9 C10 H10B 109.5 . . ?
H10A C10 H10B 109.5 . . ?
C9 C10 H10C 109.5 . . ?
H10A C10 H10C 109.5 . . ?
H10B C10 H10C 109.5 . . ?
C9 C11 H11A 109.5 . . ?
C9 C11 H11B 109.5 . . ?
H11A C11 H11B 109.5 . . ?
C9 C11 H11C 109.5 . . ?
H11A C11 H11C 109.5 . . ?
H11B C11 H11C 109.5 . . ?
C14 C12 C13 112.1(4) . . ?
C14 C12 P1 118.0(3) . . ?
C13 C12 P1 109.8(3) . . ?
C14 C12 H12A 105.3 . . ?
C13 C12 H12A 105.3 . . ?
P1 C12 H12A 105.3 . . ?
C12 C13 H13A 109.5 . . ?
C12 C13 H13B 109.5 . . ?
H13A C13 H13B 109.5 . . ?
C12 C13 H13C 109.5 . . ?
H13A C13 H13C 109.5 . . ?
H13B C13 H13C 109.5 . . ?
C12 C14 H14A 109.5 . . ?
C12 C14 H14B 109.5 . . ?
H14A C14 H14B 109.5 . . ?
C12 C14 H14C 109.5 . . ?
H14A C14 H14C 109.5 . . ?
H14B C14 H14C 109.5 . . ?
N2 C15 C16 113.0(3) . . ?
N2 C15 H15A 109.0 . . ?
C16 C15 H15A 109.0 . . ?
N2 C15 H15B 109.0 . . ?
C16 C15 H15B 109.0 . . ?
H15A C15 H15B 107.8 . . ?
C15 C16 P2 110.1(3) . . ?
C15 C16 H16A 109.6 . . ?
P2 C16 H16A 109.6 . . ?
C15 C16 H16B 109.6 . . ?
P2 C16 H16B 109.6 . . ?
H16A C16 H16B 108.2 . . ?
C18 C17 C19 114.2(5) . . ?
C18 C17 P2 113.9(4) . . ?
C19 C17 P2 107.0(4) . . ?
C18 C17 H17A 107.1 . . ?
C19 C17 H17A 107.1 . . ?
P2 C17 H17A 107.1 . . ?
C17 C18 C17B 31.3(5) . . ?
C17 C18 H18A 109.5 . . ?
C17B C18 H18A 121.3 . . ?
C17 C18 H18B 109.5 . . ?
C17B C18 H18B 78.2 . . ?
H18A C18 H18B 109.5 . . ?
C17 C18 H18C 109.5 . . ?
C17B C18 H18C 122.7 . . ?
H18A C18 H18C 109.5 . . ?
H18B C18 H18C 109.5 . . ?
C17 C18 H18D 119.6 . . ?
C17B C18 H18D 109.9 . . ?
H18A C18 H18D 36.7 . . ?
H18B C18 H18D 73.0 . . ?
H18C C18 H18D 126.9 . . ?
C17 C18 H18E 124.2 . . ?
C17B C18 H18E 108.8 . . ?
H18A C18 H18E 125.9 . . ?
H18B C18 H18E 60.6 . . ?
H18C C18 H18E 48.8 . . ?
H18D C18 H18E 109.5 . . ?
C17 C18 H18F 78.5 . . ?
C17B C18 H18F 109.7 . . ?
H18A C18 H18F 72.9 . . ?
H18B C18 H18F 169.6 . . ?
H18C C18 H18F 60.7 . . ?
H18D C18 H18F 109.5 . . ?
H18E C18 H18F 109.5 . . ?
C17B C19 C17 31.5(5) . . ?
C17B C19 H19A 119.3 . . ?
C17 C19 H19A 109.5 . . ?
C17B C19 H19B 124.7 . . ?
C17 C19 H19B 109.5 . . ?
H19A C19 H19B 109.5 . . ?
C17B C19 H19C 78.1 . . ?
C17 C19 H19C 109.5 . . ?
H19A C19 H19C 109.5 . . ?
H19B C19 H19C 109.5 . . ?
C17B C19 H19D 111.7 . . ?
C17 C19 H19D 123.0 . . ?
H19A C19 H19D 35.6 . . ?
H19B C19 H19D 123.1 . . ?
H19C C19 H19D 73.8 . . ?
C17B C19 H19E 108.7 . . ?
C17 C19 H19E 77.3 . . ?
H19A C19 H19E 74.3 . . ?
H19B C19 H19E 60.4 . . ?
H19C C19 H19E 169.8 . . ?
H19D C19 H19E 109.5 . . ?
C17B C19 H19F 107.9 . . ?
C17 C19 H19F 121.5 . . ?
H19A C19 H19F 128.7 . . ?
H19B C19 H19F 49.1 . . ?
H19C C19 H19F 60.6 . . ?
H19D C19 H19F 109.5 . . ?
H19E C19 H19F 109.5 . . ?
C19 C17B C18 115.3(8) . . ?
C19 C17B P2 114.7(7) . . ?
C18 C17B P2 117.2(7) . . ?
C19 C17B H17B 102.1 . . ?
C18 C17B H17B 102.1 . . ?
P2 C17B H17B 102.1 . . ?
C22 C20 C21 110.5(5) . . ?
C22 C20 P2 120.3(5) . . ?
C21 C20 P2 111.9(4) . . ?
C22 C20 H20A 104.1 . . ?
C21 C20 H20A 104.1 . . ?
P2 C20 H20A 104.1 . . ?
C22 C20 H22F 37.9 . . ?
C21 C20 H22F 121.3 . . ?
P2 C20 H22F 126.7 . . ?
H20A C20 H22F 66.3 . . ?
C20B C21 C20 31.1(4) . . ?
C20B C21 H21A 123.1 . . ?
C20 C21 H21A 109.5 . . ?
C20B C21 H21B 120.7 . . ?
C20 C21 H21B 109.5 . . ?
H21A C21 H21B 109.5 . . ?
C20B C21 H21C 78.4 . . ?
C20 C21 H21C 109.5 . . ?
H21A C21 H21C 109.5 . . ?
H21B C21 H21C 109.5 . . ?
C20B C21 H21D 107.6 . . ?
C20 C21 H21D 116.6 . . ?
H21A C21 H21D 39.8 . . ?
H21B C21 H21D 130.9 . . ?
H21C C21 H21D 70.4 . . ?
C20B C21 H21E 109.5 . . ?
C20 C21 H21E 78.6 . . ?
H21A C21 H21E 69.7 . . ?
H21B C21 H21E 63.6 . . ?
H21C C21 H21E 171.3 . . ?
H21D C21 H21E 109.5 . . ?
C20B C21 H21F 111.3 . . ?
C20 C21 H21F 127.1 . . ?
H21A C21 H21F 122.6 . . ?
H21B C21 H21F 46.3 . . ?
H21C C21 H21F 63.2 . . ?
H21D C21 H21F 109.5 . . ?
H21E C21 H21F 109.5 . . ?
C20B C22 C20 33.1(4) . . ?
C20B C22 H22A 125.7 . . ?
C20 C22 H22A 109.5 . . ?
C20B C22 H22B 76.5 . . ?
C20 C22 H22B 109.5 . . ?
H22A C22 H22B 109.5 . . ?
C20B C22 H22C 119.1 . . ?
C20 C22 H22C 109.5 . . ?
H22A C22 H22C 109.5 . . ?
H22B C22 H22C 109.5 . . ?
C20B C22 H22D 107.5 . . ?
C20 C22 H22D 114.1 . . ?
H22A C22 H22D 38.2 . . ?
H22B C22 H22D 72.5 . . ?
H22C C22 H22D 132.7 . . ?
C20B C22 H22E 111.6 . . ?
C20 C22 H22E 130.7 . . ?
H22A C22 H22E 119.0 . . ?
H22B C22 H22E 63.2 . . ?
H22C C22 H22E 46.7 . . ?
H22D C22 H22E 109.5 . . ?
C20B C22 H22F 109.3 . . ?
C20 C22 H22F 76.7 . . ?
H22A C22 H22F 71.5 . . ?
H22B C22 H22F 172.4 . . ?
H22C C22 H22F 63.6 . . ?
H22D C22 H22F 109.5 . . ?
H22E C22 H22F 109.5 . . ?
C22 C20B C21 119.9(7) . . ?
C22 C20B P2 111.1(6) . . ?
C21 C20B P2 109.3(5) . . ?
C22 C20B H20B 105.1 . . ?
C21 C20B H20B 105.1 . . ?
P2 C20B H20B 105.1 . . ?

loop_
_geom_bond_atom_site_label_1
_geom_bond_atom_site_label_2
_geom_bond_distance
_geom_bond_site_symmetry_2
_geom_bond_publ_flag
I1 Co1 2.7228(7) . ?
Co1 N1 1.955(3) . ?
Co1 P1 2.3943(13) . ?
Co1 P2 2.3992(13) . ?
Si1 N1 1.697(3) . ?
Si1 N2 1.781(3) . ?
Si1 C5 1.883(5) . ?
Si1 C6 1.885(4) . ?
P1 C8 1.835(4) . ?
P1 C9 1.846(5) . ?
P1 C12 1.854(4) . ?
P2 C17B 1.836(10) . ?
P2 C20 1.815(6) . ?
P2 C16 1.843(4) . ?
P2 C17 1.932(6) . ?
P2 C20B 1.987(9) . ?
N1 C1 1.481(5) . ?
N2 C15 1.471(5) . ?
N2 C7 1.481(5) . ?
C1 C4 1.528(6) . ?
C1 C3 1.534(6) . ?
C1 C2 1.551(6) . ?
C2 H2A 0.9800 . ?
C2 H2B 0.9800 . ?
C2 H2C 0.9800 . ?
C3 H3A 0.9800 . ?
C3 H3B 0.9800 . ?
C3 H3C 0.9800 . ?
C4 H4A 0.9800 . ?
C4 H4B 0.9800 . ?
C4 H4C 0.9800 . ?
C5 H5A 0.9800 . ?
C5 H5B 0.9800 . ?
C5 H5C 0.9800 . ?
C6 H6A 0.9800 . ?
C6 H6B 0.9800 . ?
C6 H6C 0.9800 . ?
C7 C8 1.529(6) . ?
C7 H7A 0.9900 . ?
C7 H7B 0.9900 . ?
C8 H8A 0.9900 . ?
C8 H8B 0.9900 . ?
C9 C10 1.524(6) . ?
C9 C11 1.527(6) . ?
C9 H9A 1.0000 . ?
C10 H10A 0.9800 . ?
C10 H10B 0.9800 . ?
C10 H10C 0.9800 . ?
C11 H11A 0.9800 . ?
C11 H11B 0.9800 . ?
C11 H11C 0.9800 . ?
C12 C14 1.529(6) . ?
C12 C13 1.537(6) . ?
C12 H12A 1.0000 . ?
C13 H13A 0.9800 . ?
C13 H13B 0.9800 . ?
C13 H13C 0.9800 . ?
C14 H14A 0.9800 . ?
C14 H14B 0.9800 . ?
C14 H14C 0.9800 . ?
C15 C16 1.529(6) . ?
C15 H15A 0.9900 . ?
C15 H15B 0.9900 . ?
C16 H16A 0.9900 . ?
C16 H16B 0.9900 . ?
C17 C18 1.490(7) . ?
C17 C19 1.527(7) . ?
C17 H17A 1.0000 . ?
C18 C17B 1.529(10) . ?
C18 H18A 0.9800 . ?
C18 H18B 0.9800 . ?
C18 H18C 0.9800 . ?
C18 H18D 0.9799 . ?
C18 H18E 0.9800 . ?
C18 H18F 0.9799 . ?
C19 C17B 1.470(10) . ?
C19 H19A 0.9800 . ?
C19 H19B 0.9800 . ?
C19 H19C 0.9800 . ?
C19 H19D 0.9800 . ?
C19 H19E 0.9799 . ?
C19 H19F 0.9800 . ?
C17B H17B 1.0000 . ?
C20 C22 1.451(7) . ?
C20 C21 1.585(7) . ?
C20 H20A 1.0000 . ?
C20 H22F 1.5528 . ?
C21 C20B 1.449(9) . ?
C21 H21A 0.9800 . ?
C21 H21B 0.9800 . ?
C21 H21C 0.9800 . ?
C21 H21D 0.9801 . ?
C21 H21E 0.9800 . ?
C21 H21F 0.9798 . ?
C22 C20B 1.434(9) . ?
C22 H22A 0.9800 . ?
C22 H22B 0.9800 . ?
C22 H22C 0.9800 . ?
C22 H22D 0.9799 . ?
C22 H22E 0.9803 . ?
C22 H22F 0.9799 . ?
C20B H20B 1.0000 . ?

loop_
_geom_torsion_atom_site_label_1
_geom_torsion_atom_site_label_2
_geom_torsion_atom_site_label_3
_geom_torsion_atom_site_label_4
_geom_torsion
_geom_torsion_site_symmetry_1
_geom_torsion_site_symmetry_2
_geom_torsion_site_symmetry_3
_geom_torsion_site_symmetry_4
_geom_torsion_publ_flag
N1 Co1 P1 C8 33.98(19) . . . . ?
P2 Co1 P1 C8 -94.95(15) . . . . ?
I1 Co1 P1 C8 156.73(15) . . . . ?
N1 Co1 P1 C9 -83.9(2) . . . . ?
P2 Co1 P1 C9 147.16(17) . . . . ?
I1 Co1 P1 C9 38.84(17) . . . . ?
N1 Co1 P1 C12 148.84(19) . . . . ?
P2 Co1 P1 C12 19.91(17) . . . . ?
I1 Co1 P1 C12 -88.41(16) . . . . ?
N1 Co1 P2 C17B 47.4(5) . . . . ?
P1 Co1 P2 C17B -180.0(5) . . . . ?
I1 Co1 P2 C17B -77.9(5) . . . . ?
N1 Co1 P2 C20 155.9(3) . . . . ?
P1 Co1 P2 C20 -71.4(3) . . . . ?
I1 Co1 P2 C20 30.7(3) . . . . ?
N1 Co1 P2 C16 -77.51(18) . . . . ?
P1 Co1 P2 C16 55.16(15) . . . . ?
I1 Co1 P2 C16 157.28(15) . . . . ?
N1 Co1 P2 C17 28.6(2) . . . . ?
P1 Co1 P2 C17 161.23(19) . . . . ?
I1 Co1 P2 C17 -96.7(2) . . . . ?
N1 Co1 P2 C20B 169.6(3) . . . . ?
P1 Co1 P2 C20B -57.7(3) . . . . ?
I1 Co1 P2 C20B 44.4(3) . . . . ?
N2 Si1 N1 C1 -179.3(3) . . . . ?
C5 Si1 N1 C1 64.1(4) . . . . ?
C6 Si1 N1 C1 -60.5(4) . . . . ?
N2 Si1 N1 Co1 -11.2(2) . . . . ?
C5 Si1 N1 Co1 -127.9(2) . . . . ?
C6 Si1 N1 Co1 107.5(2) . . . . ?
P1 Co1 N1 C1 115.8(3) . . . . ?
P2 Co1 N1 C1 -117.5(3) . . . . ?
I1 Co1 N1 C1 2.5(3) . . . . ?
P1 Co1 N1 Si1 -51.87(19) . . . . ?
P2 Co1 N1 Si1 74.78(17) . . . . ?
I1 Co1 N1 Si1 -165.22(11) . . . . ?
N1 Si1 N2 C15 -99.0(3) . . . . ?
C5 Si1 N2 C15 24.6(3) . . . . ?
C6 Si1 N2 C15 137.5(3) . . . . ?
N1 Si1 N2 C7 120.2(3) . . . . ?
C5 Si1 N2 C7 -116.2(3) . . . . ?
C6 Si1 N2 C7 -3.2(4) . . . . ?
Si1 N1 C1 C4 -139.5(3) . . . . ?
Co1 N1 C1 C4 55.0(5) . . . . ?
Si1 N1 C1 C3 98.7(4) . . . . ?
Co1 N1 C1 C3 -66.8(4) . . . . ?
Si1 N1 C1 C2 -21.0(5) . . . . ?
Co1 N1 C1 C2 173.5(3) . . . . ?
C15 N2 C7 C8 150.8(3) . . . . ?
Si1 N2 C7 C8 -66.5(4) . . . . ?
N2 C7 C8 P1 -49.7(4) . . . . ?
C9 P1 C8 C7 173.5(3) . . . . ?
C12 P1 C8 C7 -73.7(3) . . . . ?
Co1 P1 C8 C7 47.6(3) . . . . ?
C8 P1 C9 C10 -68.7(3) . . . . ?
C12 P1 C9 C10 -179.9(3) . . . . ?
Co1 P1 C9 C10 49.4(3) . . . . ?
C8 P1 C9 C11 58.2(4) . . . . ?
C12 P1 C9 C11 -53.0(4) . . . . ?
Co1 P1 C9 C11 176.3(3) . . . . ?
C8 P1 C12 C14 -31.7(4) . . . . ?
C9 P1 C12 C14 80.1(4) . . . . ?
Co1 P1 C12 C14 -147.3(3) . . . . ?
C8 P1 C12 C13 -161.9(3) . . . . ?
C9 P1 C12 C13 -50.1(4) . . . . ?
Co1 P1 C12 C13 82.5(3) . . . . ?
C7 N2 C15 C16 -84.2(4) . . . . ?
Si1 N2 C15 C16 131.5(3) . . . . ?
N2 C15 C16 P2 -58.3(4) . . . . ?
C17B P2 C16 C15 -90.8(6) . . . . ?
C20 P2 C16 C15 -173.7(4) . . . . ?
C17 P2 C16 C15 -66.3(4) . . . . ?
C20B P2 C16 C15 161.1(4) . . . . ?
Co1 P2 C16 C15 42.8(3) . . . . ?
C17B P2 C17 C18 65.6(8) . . . . ?
C20 P2 C17 C18 61.8(5) . . . . ?
C16 P2 C17 C18 -45.3(5) . . . . ?
C20B P2 C17 C18 72.0(6) . . . . ?
Co1 P2 C17 C18 -154.3(4) . . . . ?
C17B P2 C17 C19 -61.6(8) . . . . ?
C20 P2 C17 C19 -65.4(5) . . . . ?
C16 P2 C17 C19 -172.5(4) . . . . ?
C20B P2 C17 C19 -55.2(6) . . . . ?
Co1 P2 C17 C19 78.5(4) . . . . ?
C19 C17 C18 C17B 61.2(8) . . . . ?
P2 C17 C18 C17B -62.1(8) . . . . ?
C18 C17 C19 C17B -65.0(9) . . . . ?
P2 C17 C19 C17B 61.9(8) . . . . ?
C17 C19 C17B C18 62.9(10) . . . . ?
C17 C19 C17B P2 -77.8(11) . . . . ?
C17 C18 C17B C19 -66.6(11) . . . . ?
C17 C18 C17B P2 73.1(10) . . . . ?
C20 P2 C17B C19 -109.8(9) . . . . ?
C16 P2 C17B C19 149.5(8) . . . . ?
C17 P2 C17B C19 74.0(11) . . . . ?
C20B P2 C17B C19 -100.7(9) . . . . ?
Co1 P2 C17B C19 26.2(12) . . . . ?
C20 P2 C17B C18 110.2(9) . . . . ?
C16 P2 C17B C18 9.5(11) . . . . ?
C17 P2 C17B C18 -65.9(10) . . . . ?
C20B P2 C17B C18 119.3(9) . . . . ?
Co1 P2 C17B C18 -113.7(7) . . . . ?
C17B P2 C20 C22 -132.8(7) . . . . ?
C16 P2 C20 C22 -26.0(7) . . . . ?
C17 P2 C20 C22 -131.1(6) . . . . ?
C20B P2 C20 C22 69.2(8) . . . . ?
Co1 P2 C20 C22 101.2(6) . . . . ?
C17B P2 C20 C21 95.0(5) . . . . ?
C16 P2 C20 C21 -158.2(4) . . . . ?
C17 P2 C20 C21 96.7(5) . . . . ?
C20B P2 C20 C21 -63.1(8) . . . . ?
Co1 P2 C20 C21 -31.1(6) . . . . ?
C22 C20 C21 C20B -58.1(8) . . . . ?
P2 C20 C21 C20B 78.8(8) . . . . ?
C21 C20 C22 C20B 54.0(8) . . . . ?
P2 C20 C22 C20B -78.7(9) . . . . ?
C20 C22 C20B C21 -73.0(10) . . . . ?
C20 C22 C20B P2 56.0(7) . . . . ?
C20 C21 C20B C22 68.0(10) . . . . ?
C20 C21 C20B P2 -61.8(7) . . . . ?
C17B P2 C20B C22 -83.0(8) . . . . ?
C20 P2 C20B C22 -61.0(8) . . . . ?
C16 P2 C20B C22 30.0(8) . . . . ?
C17 P2 C20B C22 -85.8(7) . . . . ?
Co1 P2 C20B C22 143.3(6) . . . . ?
C17B P2 C20B C21 51.5(7) . . . . ?
C20 P2 C20B C21 73.5(9) . . . . ?
C16 P2 C20B C21 164.5(6) . . . . ?
C17 P2 C20B C21 48.7(8) . . . . ?
Co1 P2 C20B C21 -82.2(7) . . . . ?
